data_4124333
loop_
_publ_author_name
'Arichi, Norihito'
'Yamada, Ken-Ichi'
'Yamaoka, Yousuke'
'Takasu, Kiyosei'

_publ_section_title
;
 An Arylative Ring Expansion Cascade of Fused Cyclobutenes via Short-Lived
 Intermediates with Planar Chirality.
;
_journal_issue 30
_journal_name_full 'Journal of the American Chemical Society'
_journal_page_first 9579
_journal_page_last 9582
_journal_paper_doi 10.1021/jacs.5b06576
_journal_volume 137
_journal_year 2015
_chemical_absolute_configuration 'CHOOSE rm ad rmad syn or unk'
_chemical_formula_moiety 'C21 H22 N4 O2'
_chemical_formula_sum 'C21 H22 N4 O2'
_chemical_formula_weight 362.43
_space_group_crystal_system monoclinic
_space_group_IT_number 4
_space_group_name_Hall 'P 2yb'
_space_group_name_H-M_alt 'P 1 21 1'
_symmetry_space_group_name_Hall 'P 2yb'
_symmetry_space_group_name_H-M 'P 1 21 1'
_atom_sites_solution_hydrogens geom
_atom_sites_solution_primary direct
_atom_sites_solution_secondary difmap
_cell_angle_alpha 90.0000
_cell_angle_beta 95.201(5)
_cell_angle_gamma 90.0000
_cell_formula_units_Z 4
_cell_length_a 11.564(2)
_cell_length_b 11.653(2)
_cell_length_c 13.974(3)
_cell_measurement_reflns_used 1714
_cell_measurement_temperature 93
_cell_measurement_theta_max 68.20
_cell_measurement_theta_min 25.20
_cell_volume 1875.3(6)
_computing_cell_refinement 'CrystalClear-SM Expert 2.1 b42'
_computing_data_collection 'CrystalClear-SM Expert 2.1 b42 (Rigaku, 2015)'
_computing_data_reduction 'CrystalClear-SM Expert 2.1 b42'
_computing_molecular_graphics 'CrystalStructure 4.1'
_computing_publication_material 'CrystalStructure 4.1 (Rigaku, 2014)'
_computing_structure_refinement 'SHELXL2013 (Sheldrick, 2008)'
_computing_structure_solution 'Il Milione (Burla, et al., 2007)'
_diffrn_ambient_temperature 93
_diffrn_detector_area_resol_mean 5.814
_diffrn_measured_fraction_theta_full 0.994
_diffrn_measured_fraction_theta_max 0.992
_diffrn_measurement_device_type 'Rigaku XtaLAB P200'
_diffrn_measurement_method \w
_diffrn_radiation_type 'Cu K\a'
_diffrn_radiation_wavelength 1.54187
_diffrn_reflns_av_R_equivalents 0.0318
_diffrn_reflns_laue_measured_fraction_full 0.994
_diffrn_reflns_laue_measured_fraction_max 0.992
_diffrn_reflns_limit_h_max 13
_diffrn_reflns_limit_h_min -13
_diffrn_reflns_limit_k_max 13
_diffrn_reflns_limit_k_min -14
_diffrn_reflns_limit_l_max 15
_diffrn_reflns_limit_l_min -16
_diffrn_reflns_number 13923
_diffrn_reflns_point_group_measured_fraction_full 0.894
_diffrn_reflns_point_group_measured_fraction_max 0.891
_diffrn_reflns_theta_full 67.687
_diffrn_reflns_theta_max 68.221
_diffrn_reflns_theta_min 4.950
_diffrn_standards_number 0
_exptl_absorpt_coefficient_mu 0.684
_exptl_absorpt_correction_T_max 0.915
_exptl_absorpt_correction_T_min 0.687
_exptl_absorpt_correction_type multi-scan
_exptl_absorpt_process_details 'REQAB (Rigaku, 1998)'
_exptl_crystal_colour colorless
_exptl_crystal_density_diffrn 1.284
_exptl_crystal_density_method 'not measured'
_exptl_crystal_description prism
_exptl_crystal_F_000 768.00
_exptl_crystal_size_max 0.200
_exptl_crystal_size_mid 0.130
_exptl_crystal_size_min 0.130
_refine_diff_density_max 0.45
_refine_diff_density_min -0.34
_refine_ls_abs_structure_details
;
 Flack x determined using 2232 quotients [(I+)-(I-)]/[(I+)+(I-)]
 (Parsons and Flack (2004), Acta Cryst. A60, s61).
;
_refine_ls_abs_structure_Flack 0.05(10)
_refine_ls_extinction_method none
_refine_ls_goodness_of_fit_ref 1.131
_refine_ls_hydrogen_treatment constr
_refine_ls_number_parameters 487
_refine_ls_number_reflns 6097
_refine_ls_number_restraints 1
_refine_ls_R_factor_all 0.0404
_refine_ls_R_factor_gt 0.0356
_refine_ls_shift/su_max 0.000
_refine_ls_structure_factor_coef Fsqd
_refine_ls_weighting_details 'w = 1/[\s^2^(Fo^2^)+(0.0573P)^2^+0.9228P] where P=(Fo^2^+2Fc^2^)/3'
_refine_ls_weighting_scheme calc
_refine_ls_wR_factor_gt 0.0945
_refine_ls_wR_factor_ref 0.1201
_reflns_number_gt 5783
_reflns_number_total 6097
_reflns_threshold_expression F^2^>2.0\s(F^2^)
_cod_data_source_file ja5b06576_si_005.cif
_cod_data_source_block S7
_cod_database_code 4124333
_shelxl_res_file
;

    shelxl.res created by SHELXL-2014/7

TITL 150513NA_P
CELL  1.54187 11.56400 11.65300 13.97400 90.00000 95.20100 90.00000
ZERR  4 0.00200 0.00200 0.00300 0.00000 0.00500 0.00000
LATT -1
SYMM    -X, .50+Y,    -Z
SFAC C H N O
UNIT 84 88 16 8
L.S. 5
FMAP 2
PLAN -25
WPDB -2
HTAB
BOND $H
CONF
LIST 4
TEMP -180.0
ACTA
SIZE 0.200 0.130 0.130
WGHT    0.057300    0.922800
FVAR       2.28302
O1    4    0.613228    0.658920    0.384134    11.00000    0.03237    0.03144 =
         0.02209   -0.00361   -0.00225   -0.00092
O2    4    0.530914    0.766671    0.105084    11.00000    0.02063    0.01374 =
         0.02222   -0.00234   -0.00210    0.00113
O3    4    1.001474    0.464044    0.478258    11.00000    0.03973    0.03164 =
         0.01804   -0.00154    0.00548   -0.00404
O4    4    0.844171    0.478584    0.206399    11.00000    0.01825    0.02151 =
         0.01850   -0.00076    0.00204    0.00338
N1    3    0.385426    0.660476    0.015061    11.00000    0.01624    0.02216 =
         0.01542   -0.00413    0.00039    0.00258
AFIX  43
H1    2    0.372538    0.639993   -0.045581    11.00000   -1.20000
AFIX   0
N2    3    0.297171    0.697861    0.067180    11.00000    0.01559    0.01869 =
         0.01655   -0.00218    0.00089    0.00179
N3    3    0.663170    0.695273   -0.032410    11.00000    0.02139    0.01889 =
         0.02015   -0.00223    0.00280   -0.00200
N4    3    0.223275    0.694173    0.308093    11.00000    0.01936    0.02657 =
         0.01714    0.00174    0.00102    0.00329
N5    3    0.834857    0.306329    0.117484    11.00000    0.01907    0.02000 =
         0.01096   -0.00287    0.00194   -0.00211
AFIX  43
H5    2    0.837267    0.291388    0.055967    11.00000   -1.20000
AFIX   0
N6    3    0.757933    0.249939    0.170463    11.00000    0.01962    0.01668 =
         0.01439   -0.00048    0.00258   -0.00034
N7    3    1.069646    0.372961    0.063276    11.00000    0.01472    0.01978 =
         0.01807    0.00079   -0.00044   -0.00005
N8    3    0.720862    0.181480    0.410555    11.00000    0.02295    0.02581 =
         0.01632    0.00475    0.00131   -0.00535
C1    1    0.610689    0.588468    0.319588    11.00000    0.01171    0.02613 =
         0.02048   -0.00083   -0.00036    0.00058
C2    1    0.609620    0.624914    0.214578    11.00000    0.01526    0.01932 =
         0.02236    0.00111   -0.00017    0.00131
AFIX  13
H2    2    0.682060    0.596532    0.188441    11.00000   -1.20000
AFIX   0
C3    1    0.503418    0.577520    0.152086    11.00000    0.01925    0.01623 =
         0.01396   -0.00098    0.00005    0.00170
AFIX  13
H3    2    0.518119    0.496641    0.132563    11.00000   -1.20000
AFIX   0
C4    1    0.390747    0.584210    0.203298    11.00000    0.01537    0.01826 =
         0.01764   -0.00124   -0.00052    0.00026
AFIX  13
H4    2    0.411955    0.612956    0.270011    11.00000   -1.20000
AFIX   0
C5    1    0.336135    0.463797    0.211382    11.00000    0.01758    0.02046 =
         0.02987    0.00335   -0.00185   -0.00237
AFIX  23
H5A   2    0.268416    0.470141    0.249620    11.00000   -1.20000
H5B   2    0.307247    0.437473    0.146203    11.00000   -1.20000
AFIX   0
C6    1    0.419087    0.372897    0.257600    11.00000    0.02662    0.01636 =
         0.02275    0.00217    0.00126    0.00127
AFIX  23
H6A   2    0.473816    0.350865    0.210254    11.00000   -1.20000
H6B   2    0.373013    0.303890    0.270448    11.00000   -1.20000
AFIX   0
C7    1    0.490513    0.407083    0.351613    11.00000    0.02448    0.02529 =
         0.01876    0.00671    0.00449    0.00426
AFIX  23
H7A   2    0.444115    0.462036    0.386303    11.00000   -1.20000
H7B   2    0.502098    0.337720    0.392260    11.00000   -1.20000
AFIX   0
C8    1    0.609994    0.461152    0.341267    11.00000    0.02148    0.03059 =
         0.01901    0.00618   -0.00104    0.00484
AFIX  23
H8A   2    0.659785    0.447650    0.401646    11.00000   -1.20000
H8B   2    0.645924    0.420405    0.289302    11.00000   -1.20000
AFIX   0
C9    1    0.598322    0.754310    0.196073    11.00000    0.02487    0.02032 =
         0.02632   -0.00008   -0.00659   -0.00542
AFIX  23
H9A   2    0.558745    0.791884    0.247634    11.00000   -1.20000
H9B   2    0.675905    0.789580    0.193771    11.00000   -1.20000
AFIX   0
C10   1    0.500546    0.656632    0.065265    11.00000    0.01888    0.01350 =
         0.01825    0.00124   -0.00064    0.00044
C11   1    0.301032    0.665488    0.155359    11.00000    0.01682    0.01636 =
         0.01169   -0.00099    0.00156   -0.00187
C12   1    0.583847    0.619443   -0.008135    11.00000    0.01442    0.01444 =
         0.01437    0.00245   -0.00092    0.00136
C13   1    0.573478    0.509634   -0.048244    11.00000    0.01918    0.01643 =
         0.01724    0.00033    0.00341   -0.00072
AFIX  43
H13   2    0.515244    0.458475   -0.030287    11.00000   -1.20000
AFIX   0
C14   1    0.648655    0.476439   -0.114103    11.00000    0.02397    0.01648 =
         0.01896   -0.00147    0.00189    0.00343
AFIX  43
H14   2    0.644398    0.401626   -0.141206    11.00000   -1.20000
AFIX   0
C15   1    0.730873    0.554807   -0.140029    11.00000    0.01880    0.02516 =
         0.01587    0.00083    0.00396    0.00348
AFIX  43
H15   2    0.783657    0.535196   -0.185688    11.00000   -1.20000
AFIX   0
C16   1    0.733784    0.661904   -0.097657    11.00000    0.01734    0.02583 =
         0.02274    0.00293    0.00705   -0.00548
AFIX  43
H16   2    0.789664    0.715374   -0.116109    11.00000   -1.20000
AFIX   0
C17   1    0.209601    0.713136    0.212415    11.00000    0.01498    0.01729 =
         0.01841   -0.00002   -0.00089   -0.00226
C18   1    0.117687    0.779461    0.169575    11.00000    0.02134    0.02209 =
         0.01364    0.00290    0.00039    0.00168
AFIX  43
H18   2    0.108597    0.789748    0.101871    11.00000   -1.20000
AFIX   0
C19   1    0.041102    0.829282    0.226543    11.00000    0.02087    0.02149 =
         0.02091    0.00119    0.00140    0.00517
AFIX  43
H19   2   -0.021783    0.874096    0.198601    11.00000   -1.20000
AFIX   0
C20   1    0.056408    0.813535    0.325947    11.00000    0.02336    0.02242 =
         0.02130   -0.00390    0.00510    0.00180
AFIX  43
H20   2    0.006021    0.848736    0.367286    11.00000   -1.20000
AFIX   0
C21   1    0.147781    0.744690    0.362008    11.00000    0.02743    0.02998 =
         0.01463   -0.00130    0.00055    0.00308
AFIX  43
H21   2    0.157599    0.732458    0.429470    11.00000   -1.20000
AFIX   0
C22   1    1.054164    0.423920    0.415660    11.00000    0.02477    0.01819 =
         0.01641   -0.00445    0.00440   -0.00640
C23   1    1.016622    0.447786    0.310128    11.00000    0.01915    0.01930 =
         0.01506   -0.00104    0.00249   -0.00440
AFIX  13
H23   2    1.081528    0.487129    0.280596    11.00000   -1.20000
AFIX   0
C24   1    0.982927    0.338093    0.251829    11.00000    0.01455    0.01821 =
         0.01334   -0.00003    0.00096    0.00032
AFIX  13
H24   2    1.053993    0.299924    0.231125    11.00000   -1.20000
AFIX   0
C25   1    0.912458    0.252732    0.307843    11.00000    0.01835    0.02011 =
         0.01318    0.00265    0.00240   -0.00201
AFIX  13
H25   2    0.901912    0.287609    0.371856    11.00000   -1.20000
AFIX   0
C26   1    0.977744    0.138189    0.325699    11.00000    0.02340    0.02153 =
         0.02359    0.00423    0.00091   -0.00072
AFIX  23
H26A  2    0.934980    0.091472    0.370025    11.00000   -1.20000
H26B  2    0.975416    0.096232    0.263951    11.00000   -1.20000
AFIX   0
C27   1    1.104774    0.146472    0.367456    11.00000    0.02783    0.02937 =
         0.02763    0.00757   -0.00138    0.00771
AFIX  23
H27A  2    1.133090    0.067847    0.382835    11.00000   -1.20000
H27B  2    1.150964    0.176909    0.316829    11.00000   -1.20000
AFIX   0
C28   1    1.129447    0.220193    0.456774    11.00000    0.02668    0.03668 =
         0.02268    0.00562   -0.00446    0.00381
AFIX  23
H28A  2    1.194670    0.185105    0.497355    11.00000   -1.20000
H28B  2    1.060399    0.217951    0.493755    11.00000   -1.20000
AFIX   0
C29   1    1.160131    0.348338    0.439190    11.00000    0.02424    0.03690 =
         0.02011    0.00149   -0.00410   -0.00456
AFIX  23
H29A  2    1.205129    0.378742    0.497347    11.00000   -1.20000
H29B  2    1.210258    0.352497    0.385500    11.00000   -1.20000
AFIX   0
C30   1    0.907023    0.520111    0.292507    11.00000    0.02615    0.01849 =
         0.02368   -0.00415    0.00263   -0.00039
AFIX  23
H30A  2    0.859040    0.513091    0.347398    11.00000   -1.20000
H30B  2    0.927562    0.601905    0.285090    11.00000   -1.20000
AFIX   0
C31   1    0.911253    0.390206    0.164741    11.00000    0.01581    0.01588 =
         0.01443   -0.00294    0.00219    0.00049
C32   1    0.792470    0.227056    0.258565    11.00000    0.02164    0.01149 =
         0.01306   -0.00152    0.00336   -0.00113
C33   1    0.983921    0.440726    0.090025    11.00000    0.01687    0.01877 =
         0.01220   -0.00017   -0.00147   -0.00203
C34   1    0.960268    0.548221    0.050145    11.00000    0.02543    0.01900 =
         0.01820    0.00074   -0.00020    0.00410
AFIX  43
H34   2    0.898879    0.593662    0.070564    11.00000   -1.20000
AFIX   0
C35   1    1.027437    0.588115   -0.019747    11.00000    0.03043    0.01786 =
         0.02129    0.00657   -0.00054   -0.00375
AFIX  43
H35   2    1.012430    0.660964   -0.048772    11.00000   -1.20000
AFIX   0
C36   1    1.117036    0.519846   -0.046653    11.00000    0.02074    0.02261 =
         0.01480    0.00151    0.00033   -0.00698
AFIX  43
H36   2    1.165642    0.545667   -0.093539    11.00000   -1.20000
AFIX   0
C37   1    1.134435    0.413404   -0.004005    11.00000    0.01836    0.02143 =
         0.01654    0.00143    0.00053   -0.00215
AFIX  43
H37   2    1.195400    0.366599   -0.023390    11.00000   -1.20000
AFIX   0
C38   1    0.706509    0.167948    0.315048    11.00000    0.02032    0.01603 =
         0.01763    0.00092    0.00052   -0.00060
C39   1    0.612871    0.107266    0.269079    11.00000    0.02843    0.02782 =
         0.01655    0.00444   -0.00027   -0.00941
AFIX  43
H39   2    0.605983    0.097638    0.201294    11.00000   -1.20000
AFIX   0
C40   1    0.530860    0.061737    0.323854    11.00000    0.02740    0.03511 =
         0.02585    0.00795   -0.00444   -0.01333
AFIX  43
H40   2    0.466876    0.019608    0.294417    11.00000   -1.20000
AFIX   0
C41   1    0.542910    0.078145    0.421969    11.00000    0.02484    0.03855 =
         0.02484    0.01008    0.00210   -0.00948
AFIX  43
H41   2    0.486542    0.049452    0.461229    11.00000   -1.20000
AFIX   0
C42   1    0.638758    0.137200    0.461626    11.00000    0.02642    0.03934 =
         0.01730    0.00311    0.00098   -0.00841
AFIX  43
H42   2    0.647246    0.147193    0.529370    11.00000   -1.20000
AFIX   0
HKLF 4
 
REM  150513NA_P
REM R1 =  0.0356 for    5783 Fo > 4sig(Fo)  and  0.0404 for all    6097 data
REM    487 parameters refined using      1 restraints
 
END  
     
WGHT      0.0573      0.9229 

REM Instructions for potential hydrogen bonds
EQIV $1 -x+1, y+1/2, -z
HTAB N1 N6_$1
EQIV $2 -x+1, y-1/2, -z
HTAB N5 N2_$2
HTAB C2 O4
HTAB C13 O2_$2
EQIV $3 -x+2, y+1/2, -z
HTAB C16 N7_$3
EQIV $4 -x+1, y+1/2, -z+1
HTAB C20 O3_$4
HTAB C21 N8_$4
EQIV $5 -x+2, y-1/2, -z
HTAB C37 N3_$5
EQIV $6 -x+1, y-1/2, -z+1
HTAB C42 N4_$6

REM Highest difference peak  0.451,  deepest hole -0.336,  1-sigma level  0.065
Q1    1   0.3777  0.7071 -0.0409  11.00000  0.05    0.45
Q2    1   0.2109  0.8490 -0.0561  11.00000  0.05    0.44
Q3    1   0.2362  0.6878 -0.2793  11.00000  0.05    0.25
Q4    1   0.7173  0.8580  0.3603  11.00000  0.05    0.24
Q5    1   0.2159  0.6966 -0.2183  11.00000  0.05    0.24
Q6    1   1.0655  0.2033  0.5593  11.00000  0.05    0.24
Q7    1   0.6468  0.7970  0.2376  11.00000  0.05    0.24
Q8    1   0.2855  0.3665  0.0559  11.00000  0.05    0.24
Q9    1   0.5699  0.8413  0.0409  11.00000  0.05    0.23
Q10   1   1.2004  0.2450  0.3924  11.00000  0.05    0.23
Q11   1   0.4709  0.2323  0.1431  11.00000  0.05    0.21
Q12   1   0.9630  0.4188  0.4346  11.00000  0.05    0.21
Q13   1   1.0501  0.2885  0.0617  11.00000  0.05    0.21
Q14   1   0.3309  0.7834 -0.1394  11.00000  0.05    0.21
Q15   1   0.1866  0.6609 -0.4130  11.00000  0.05    0.21
Q16   1   0.9561  0.4788  0.3048  11.00000  0.05    0.20
Q17   1   0.2212  0.4873  0.0588  11.00000  0.05    0.20
Q18   1   0.3531  0.5756 -0.0032  11.00000  0.05    0.20
Q19   1   0.9645  0.5775 -0.0075  11.00000  0.05    0.20
Q20   1   0.4589  0.3215  0.1818  11.00000  0.05    0.20
Q21   1   1.2568  0.5006 -0.1382  11.00000  0.05    0.20
Q22   1   0.3774  0.0487  0.4549  11.00000  0.05    0.20
Q23   1   0.3088  0.3445  0.1227  11.00000  0.05    0.20
Q24   1   0.8055  0.5727  0.1550  11.00000  0.05    0.20
Q25   1   0.6884  0.2562  0.1026  11.00000  0.05    0.20
;

loop_
_symmetry_equiv_pos_site_id
_space_group_symop_operation_xyz
1 +X,+Y,+Z
2 -X,1/2+Y,-Z

loop_
_atom_site_label
_atom_site_type_symbol
_atom_site_fract_x
_atom_site_fract_y
_atom_site_fract_z
_atom_site_U_iso_or_equiv
_atom_site_adp_type
_atom_site_occupancy
_atom_site_site_symmetry_multiplicity
_atom_site_calc_flag
_atom_site_refinement_flags
O1 O 0.6132(2) 0.6589(3) 0.38413(18) 0.0289(6) Uani 1 2 d .
O2 O 0.5309(2) 0.7667(2) 0.10508(18) 0.0191(5) Uani 1 2 d .
O3 O 1.0015(3) 0.4640(3) 0.47826(17) 0.0296(6) Uani 1 2 d .
O4 O 0.8442(2) 0.4786(2) 0.20640(17) 0.0194(5) Uani 1 2 d .
N1 N 0.3854(2) 0.6605(3) 0.0151(2) 0.0180(6) Uani 1 2 d .
N2 N 0.2972(2) 0.6979(3) 0.0672(2) 0.0170(6) Uani 1 2 d .
N3 N 0.6632(3) 0.6953(3) -0.0324(2) 0.0201(6) Uani 1 2 d .
N4 N 0.2233(3) 0.6942(3) 0.3081(2) 0.0211(6) Uani 1 2 d .
N5 N 0.8349(2) 0.3063(3) 0.11748(19) 0.0166(6) Uani 1 2 d .
N6 N 0.7579(2) 0.2499(3) 0.1705(2) 0.0168(6) Uani 1 2 d .
N7 N 1.0697(2) 0.3730(3) 0.0633(2) 0.0176(6) Uani 1 2 d .
N8 N 0.7209(3) 0.1815(3) 0.4106(2) 0.0217(6) Uani 1 2 d .
C1 C 0.6107(3) 0.5885(3) 0.3196(3) 0.0196(7) Uani 1 2 d .
C2 C 0.6096(3) 0.6249(3) 0.2146(3) 0.0191(7) Uani 1 2 d .
C3 C 0.5034(3) 0.5775(3) 0.1521(2) 0.0166(7) Uani 1 2 d .
C4 C 0.3907(3) 0.5842(3) 0.2033(2) 0.0172(7) Uani 1 2 d .
C5 C 0.3361(3) 0.4638(3) 0.2114(3) 0.0229(8) Uani 1 2 d .
C6 C 0.4191(3) 0.3729(3) 0.2576(3) 0.0220(7) Uani 1 2 d .
C7 C 0.4905(3) 0.4071(3) 0.3516(3) 0.0227(8) Uani 1 2 d .
C8 C 0.6100(3) 0.4612(4) 0.3413(3) 0.0239(8) Uani 1 2 d .
C9 C 0.5983(3) 0.7543(3) 0.1961(3) 0.0244(8) Uani 1 2 d .
C10 C 0.5006(3) 0.6566(3) 0.0653(2) 0.0170(7) Uani 1 2 d .
C11 C 0.3010(3) 0.6655(3) 0.1554(2) 0.0149(6) Uani 1 2 d .
C12 C 0.5838(3) 0.6194(3) -0.0081(2) 0.0145(7) Uani 1 2 d .
C13 C 0.5735(3) 0.5096(3) -0.0482(2) 0.0175(7) Uani 1 2 d .
C14 C 0.6487(3) 0.4764(3) -0.1141(3) 0.0198(7) Uani 1 2 d .
C15 C 0.7309(3) 0.5548(3) -0.1400(2) 0.0198(7) Uani 1 2 d .
C16 C 0.7338(3) 0.6619(3) -0.0977(3) 0.0217(7) Uani 1 2 d .
C17 C 0.2096(3) 0.7131(3) 0.2124(2) 0.0170(7) Uani 1 2 d .
C18 C 0.1177(3) 0.7795(3) 0.1696(2) 0.0191(7) Uani 1 2 d .
C19 C 0.0411(3) 0.8293(3) 0.2265(3) 0.0211(7) Uani 1 2 d .
C20 C 0.0564(3) 0.8135(3) 0.3260(3) 0.0222(7) Uani 1 2 d .
C21 C 0.1478(3) 0.7447(4) 0.3620(3) 0.0241(8) Uani 1 2 d .
C22 C 1.0542(3) 0.4239(3) 0.4157(2) 0.0196(7) Uani 1 2 d .
C23 C 1.0166(3) 0.4478(3) 0.3101(2) 0.0178(7) Uani 1 2 d .
C24 C 0.9829(3) 0.3381(3) 0.2518(2) 0.0154(7) Uani 1 2 d .
C25 C 0.9125(3) 0.2527(3) 0.3078(2) 0.0172(7) Uani 1 2 d .
C26 C 0.9777(3) 0.1382(3) 0.3257(3) 0.0229(8) Uani 1 2 d .
C27 C 1.1048(3) 0.1465(4) 0.3675(3) 0.0285(9) Uani 1 2 d .
C28 C 1.1295(3) 0.2202(4) 0.4568(3) 0.0291(9) Uani 1 2 d .
C29 C 1.1601(3) 0.3483(4) 0.4392(3) 0.0275(8) Uani 1 2 d .
C30 C 0.9070(3) 0.5201(3) 0.2925(3) 0.0228(8) Uani 1 2 d .
C31 C 0.9113(3) 0.3902(3) 0.1647(2) 0.0153(7) Uani 1 2 d .
C32 C 0.7925(3) 0.2271(3) 0.2586(2) 0.0153(7) Uani 1 2 d .
C33 C 0.9839(3) 0.4407(3) 0.0900(2) 0.0161(7) Uani 1 2 d .
C34 C 0.9603(3) 0.5482(3) 0.0501(3) 0.0210(7) Uani 1 2 d .
C35 C 1.0274(3) 0.5881(3) -0.0198(3) 0.0234(8) Uani 1 2 d .
C36 C 1.1170(3) 0.5199(3) -0.0466(2) 0.0195(7) Uani 1 2 d .
C37 C 1.1344(3) 0.4134(3) -0.0040(2) 0.0188(7) Uani 1 2 d .
C38 C 0.7065(3) 0.1679(3) 0.3151(2) 0.0181(7) Uani 1 2 d .
C39 C 0.6129(3) 0.1073(4) 0.2691(3) 0.0244(8) Uani 1 2 d .
C40 C 0.5309(3) 0.0617(4) 0.3239(3) 0.0299(9) Uani 1 2 d .
C41 C 0.5429(3) 0.0781(4) 0.4220(3) 0.0294(9) Uani 1 2 d .
C42 C 0.6388(3) 0.1372(4) 0.4616(3) 0.0277(9) Uani 1 2 d .
H1 H 0.37254 0.63999 -0.04558 0.0216 Uiso 1 2 calc R
H2 H 0.68206 0.59653 0.18844 0.0229 Uiso 1 2 calc R
H3 H 0.51812 0.49664 0.13256 0.0199 Uiso 1 2 calc R
H4 H 0.41195 0.61296 0.27001 0.0207 Uiso 1 2 calc R
H5A H 0.26842 0.47014 0.24962 0.0275 Uiso 1 2 calc R
H5B H 0.30725 0.43747 0.1462 0.0275 Uiso 1 2 calc R
H5 H 0.83727 0.29139 0.05597 0.0200 Uiso 1 2 calc R
H6A H 0.47382 0.35086 0.21025 0.0264 Uiso 1 2 calc R
H6B H 0.37301 0.30389 0.27045 0.0264 Uiso 1 2 calc R
H7A H 0.44412 0.46204 0.3863 0.0272 Uiso 1 2 calc R
H7B H 0.5021 0.33772 0.39226 0.0272 Uiso 1 2 calc R
H8A H 0.65978 0.44765 0.40165 0.0286 Uiso 1 2 calc R
H8B H 0.64592 0.4204 0.2893 0.0286 Uiso 1 2 calc R
H9A H 0.55874 0.79188 0.24763 0.0293 Uiso 1 2 calc R
H9B H 0.67591 0.78958 0.19377 0.0293 Uiso 1 2 calc R
H13 H 0.51524 0.45847 -0.03029 0.0210 Uiso 1 2 calc R
H14 H 0.6444 0.40163 -0.14121 0.0238 Uiso 1 2 calc R
H15 H 0.78366 0.5352 -0.18569 0.0238 Uiso 1 2 calc R
H16 H 0.78966 0.71537 -0.11611 0.0260 Uiso 1 2 calc R
H18 H 0.1086 0.78975 0.10187 0.0229 Uiso 1 2 calc R
H19 H -0.02178 0.8741 0.1986 0.0253 Uiso 1 2 calc R
H20 H 0.00602 0.84874 0.36729 0.0266 Uiso 1 2 calc R
H21 H 0.1576 0.73246 0.42947 0.0289 Uiso 1 2 calc R
H23 H 1.08153 0.48713 0.2806 0.0213 Uiso 1 2 calc R
H24 H 1.05399 0.29992 0.23112 0.0185 Uiso 1 2 calc R
H25 H 0.90191 0.28761 0.37186 0.0206 Uiso 1 2 calc R
H26A H 0.93498 0.09147 0.37002 0.0275 Uiso 1 2 calc R
H26B H 0.97542 0.09623 0.26395 0.0275 Uiso 1 2 calc R
H27A H 1.13309 0.06785 0.38284 0.0342 Uiso 1 2 calc R
H27B H 1.15096 0.17691 0.31683 0.0342 Uiso 1 2 calc R
H28A H 1.19467 0.1851 0.49735 0.0349 Uiso 1 2 calc R
H28B H 1.0604 0.21795 0.49375 0.0349 Uiso 1 2 calc R
H29A H 1.20513 0.37874 0.49735 0.0329 Uiso 1 2 calc R
H29B H 1.21026 0.3525 0.3855 0.0329 Uiso 1 2 calc R
H30A H 0.85904 0.51309 0.3474 0.0273 Uiso 1 2 calc R
H30B H 0.92756 0.6019 0.28509 0.0273 Uiso 1 2 calc R
H34 H 0.89888 0.59366 0.07056 0.0252 Uiso 1 2 calc R
H35 H 1.01243 0.66096 -0.04877 0.0280 Uiso 1 2 calc R
H36 H 1.16564 0.54567 -0.09354 0.0233 Uiso 1 2 calc R
H37 H 1.1954 0.3666 -0.02339 0.0226 Uiso 1 2 calc R
H39 H 0.60598 0.09764 0.20129 0.0293 Uiso 1 2 calc R
H40 H 0.46688 0.01961 0.29442 0.0358 Uiso 1 2 calc R
H41 H 0.48654 0.04945 0.46123 0.0353 Uiso 1 2 calc R
H42 H 0.64725 0.14719 0.52937 0.0333 Uiso 1 2 calc R

loop_
_atom_site_aniso_label
_atom_site_aniso_U_11
_atom_site_aniso_U_22
_atom_site_aniso_U_33
_atom_site_aniso_U_12
_atom_site_aniso_U_13
_atom_site_aniso_U_23
O1 0.0324(14) 0.0314(15) 0.0221(13) -0.0009(12) -0.0022(11) -0.0036(12)
O2 0.0206(12) 0.0137(12) 0.0222(12) 0.0011(10) -0.0021(10) -0.0023(9)
O3 0.0397(15) 0.0316(16) 0.0180(13) -0.0040(13) 0.0055(12) -0.0015(11)
O4 0.0182(11) 0.0215(13) 0.0185(12) 0.0034(10) 0.0020(9) -0.0008(10)
N1 0.0162(13) 0.0222(15) 0.0154(13) 0.0026(12) 0.0004(11) -0.0041(12)
N2 0.0156(13) 0.0187(15) 0.0165(14) 0.0018(11) 0.0009(11) -0.0022(12)
N3 0.0214(14) 0.0189(15) 0.0202(14) -0.0020(12) 0.0028(12) -0.0022(12)
N4 0.0194(14) 0.0266(17) 0.0171(14) 0.0033(13) 0.0010(12) 0.0017(12)
N5 0.0191(14) 0.0200(15) 0.0110(13) -0.0021(12) 0.0019(11) -0.0029(11)
N6 0.0196(14) 0.0167(14) 0.0144(14) -0.0003(12) 0.0026(11) -0.0005(11)
N7 0.0147(13) 0.0198(16) 0.0181(13) -0.0001(12) -0.0004(11) 0.0008(12)
N8 0.0230(14) 0.0258(17) 0.0163(14) -0.0053(13) 0.0013(12) 0.0047(12)
C1 0.0117(14) 0.026(2) 0.0205(17) 0.0006(14) -0.0004(13) -0.0008(15)
C2 0.0153(16) 0.0193(18) 0.0224(18) 0.0013(13) -0.0002(14) 0.0011(14)
C3 0.0193(15) 0.0162(17) 0.0140(15) 0.0017(13) 0.0001(12) -0.0010(14)
C4 0.0154(15) 0.0183(18) 0.0176(16) 0.0003(13) -0.0005(13) -0.0012(14)
C5 0.0176(16) 0.0205(19) 0.0299(19) -0.0024(14) -0.0019(14) 0.0034(16)
C6 0.0266(18) 0.0164(18) 0.0227(18) 0.0013(15) 0.0013(14) 0.0022(14)
C7 0.0245(18) 0.025(2) 0.0188(17) 0.0043(15) 0.0045(14) 0.0067(14)
C8 0.0215(17) 0.031(2) 0.0190(18) 0.0048(16) -0.0010(14) 0.0062(15)
C9 0.0249(18) 0.0203(19) 0.0263(19) -0.0054(15) -0.0066(15) -0.0001(15)
C10 0.0189(15) 0.0135(17) 0.0182(16) 0.0004(13) -0.0006(13) 0.0012(14)
C11 0.0168(15) 0.0164(17) 0.0117(14) -0.0019(13) 0.0016(12) -0.0010(13)
C12 0.0144(15) 0.0144(17) 0.0144(15) 0.0014(12) -0.0009(12) 0.0024(13)
C13 0.0192(16) 0.0164(17) 0.0172(16) -0.0007(13) 0.0034(13) 0.0003(14)
C14 0.0240(17) 0.0165(17) 0.0190(16) 0.0034(14) 0.0019(14) -0.0015(14)
C15 0.0188(16) 0.0252(19) 0.0159(16) 0.0035(14) 0.0040(13) 0.0008(14)
C16 0.0173(15) 0.026(2) 0.0227(17) -0.0055(15) 0.0070(14) 0.0029(15)
C17 0.0150(15) 0.0173(17) 0.0184(16) -0.0023(13) -0.0009(13) -0.0000(13)
C18 0.0213(16) 0.0221(19) 0.0136(16) 0.0017(14) 0.0004(13) 0.0029(13)
C19 0.0209(17) 0.0215(19) 0.0209(17) 0.0052(14) 0.0014(14) 0.0012(14)
C20 0.0234(18) 0.0224(19) 0.0213(18) 0.0018(15) 0.0051(14) -0.0039(15)
C21 0.0274(18) 0.030(2) 0.0146(16) 0.0031(16) 0.0006(14) -0.0013(15)
C22 0.0248(17) 0.0182(18) 0.0164(16) -0.0064(14) 0.0044(14) -0.0045(14)
C23 0.0192(16) 0.0193(18) 0.0151(16) -0.0044(14) 0.0025(13) -0.0010(14)
C24 0.0146(15) 0.0182(18) 0.0133(15) 0.0003(13) 0.0010(12) -0.0000(13)
C25 0.0184(16) 0.0201(18) 0.0132(15) -0.0020(14) 0.0024(13) 0.0027(13)
C26 0.0234(17) 0.0215(19) 0.0236(18) -0.0007(15) 0.0009(14) 0.0042(15)
C27 0.0278(19) 0.029(2) 0.028(2) 0.0077(17) -0.0014(16) 0.0076(17)
C28 0.0267(19) 0.037(2) 0.0227(19) 0.0038(17) -0.0045(16) 0.0056(17)
C29 0.0242(18) 0.037(2) 0.0201(17) -0.0046(16) -0.0041(14) 0.0015(16)
C30 0.0262(18) 0.0185(18) 0.0237(18) -0.0004(15) 0.0026(15) -0.0042(15)
C31 0.0158(15) 0.0159(17) 0.0144(15) 0.0005(13) 0.0022(13) -0.0029(13)
C32 0.0216(16) 0.0115(17) 0.0131(15) -0.0011(13) 0.0034(13) -0.0015(12)
C33 0.0169(15) 0.0188(17) 0.0122(15) -0.0020(13) -0.0015(12) -0.0002(13)
C34 0.0254(17) 0.0190(19) 0.0182(16) 0.0041(15) -0.0002(14) 0.0007(14)
C35 0.0304(19) 0.0179(19) 0.0213(18) -0.0037(15) -0.0005(14) 0.0066(14)
C36 0.0207(17) 0.0226(19) 0.0148(15) -0.0070(14) 0.0003(13) 0.0015(14)
C37 0.0184(16) 0.0214(19) 0.0165(16) -0.0022(14) 0.0005(13) 0.0014(14)
C38 0.0203(16) 0.0160(17) 0.0176(16) -0.0006(14) 0.0005(13) 0.0009(13)
C39 0.0284(18) 0.028(2) 0.0165(17) -0.0094(16) -0.0003(14) 0.0044(14)
C40 0.0274(19) 0.035(2) 0.0259(19) -0.0133(17) -0.0044(16) 0.0080(17)
C41 0.0248(18) 0.039(2) 0.0248(19) -0.0095(17) 0.0021(15) 0.0101(18)
C42 0.0264(18) 0.039(2) 0.0173(17) -0.0084(17) 0.0010(15) 0.0031(17)

loop_
_atom_type_symbol
_atom_type_description
_atom_type_scat_dispersion_real
_atom_type_scat_dispersion_imag
_atom_type_scat_source
C C 0.0181 0.0091
;
International Tables for Crystallography
(Vol. C, Tables 4.2.6.8 and 6.1.1.4)
;
H H 0.0000 0.0000
;
International Tables for Crystallography
(Vol. C, Table 6.1.1.4)
;
N N 0.0311 0.0180
;
International Tables for Crystallography
(Vol. C, Tables 4.2.6.8 and 6.1.1.4)
;
O O 0.0492 0.0322
;
International Tables for Crystallography
(Vol. C, Tables 4.2.6.8 and 6.1.1.4)
;

loop_
_geom_angle_atom_site_label_1
_geom_angle_atom_site_label_2
_geom_angle_atom_site_label_3
_geom_angle
_geom_angle_publ_flag
C9 O2 C10 110.4(3) yes
C30 O4 C31 109.2(2) yes
N2 N1 C10 116.5(3) yes
N1 N2 C11 116.8(3) yes
C12 N3 C16 117.1(3) yes
C17 N4 C21 117.5(3) yes
N6 N5 C31 118.6(3) yes
N5 N6 C32 117.0(3) yes
C33 N7 C37 117.5(3) yes
C38 N8 C42 117.1(3) yes
O1 C1 C2 121.5(3) yes
O1 C1 C8 120.8(3) yes
C2 C1 C8 117.7(3) yes
C1 C2 C3 112.4(3) yes
C1 C2 C9 115.4(3) yes
C3 C2 C9 101.8(3) yes
C2 C3 C4 112.4(3) yes
C2 C3 C10 101.1(3) yes
C4 C3 C10 112.4(3) yes
C3 C4 C5 110.8(3) yes
C3 C4 C11 113.5(3) yes
C5 C4 C11 109.4(3) yes
C4 C5 C6 114.4(3) yes
C5 C6 C7 116.6(3) yes
C6 C7 C8 116.3(3) yes
C1 C8 C7 116.2(3) yes
O2 C9 C2 106.2(3) yes
O2 C10 N1 110.1(3) yes
O2 C10 C3 104.3(3) yes
O2 C10 C12 111.6(3) yes
N1 C10 C3 111.0(3) yes
N1 C10 C12 106.9(3) yes
C3 C10 C12 113.1(3) yes
N2 C11 C4 124.8(3) yes
N2 C11 C17 116.1(3) yes
C4 C11 C17 119.2(3) yes
N3 C12 C10 118.0(3) yes
N3 C12 C13 122.6(3) yes
C10 C12 C13 119.4(3) yes
C12 C13 C14 119.2(3) yes
C13 C14 C15 118.5(3) yes
C14 C15 C16 118.2(3) yes
N3 C16 C15 124.3(3) yes
N4 C17 C11 116.4(3) yes
N4 C17 C18 121.9(3) yes
C11 C17 C18 121.6(3) yes
C17 C18 C19 119.3(3) yes
C18 C19 C20 119.4(3) yes
C19 C20 C21 117.5(3) yes
N4 C21 C20 124.4(3) yes
O3 C22 C23 120.9(3) yes
O3 C22 C29 121.2(3) yes
C23 C22 C29 117.9(3) yes
C22 C23 C24 113.2(3) yes
C22 C23 C30 114.6(3) yes
C24 C23 C30 101.9(3) yes
C23 C24 C25 112.6(3) yes
C23 C24 C31 100.5(3) yes
C25 C24 C31 112.7(3) yes
C24 C25 C26 111.5(3) yes
C24 C25 C32 113.5(3) yes
C26 C25 C32 108.4(3) yes
C25 C26 C27 116.4(3) yes
C26 C27 C28 116.7(3) yes
C27 C28 C29 116.1(3) yes
C22 C29 C28 113.5(3) yes
O4 C30 C23 107.5(3) yes
O4 C31 N5 109.9(3) yes
O4 C31 C24 103.5(3) yes
O4 C31 C33 110.6(3) yes
N5 C31 C24 111.1(3) yes
N5 C31 C33 107.7(3) yes
C24 C31 C33 114.0(3) yes
N6 C32 C25 125.7(3) yes
N6 C32 C38 115.9(3) yes
C25 C32 C38 118.4(3) yes
N7 C33 C31 115.5(3) yes
N7 C33 C34 122.7(3) yes
C31 C33 C34 121.7(3) yes
C33 C34 C35 119.0(3) yes
C34 C35 C36 118.7(3) yes
C35 C36 C37 118.8(3) yes
N7 C37 C36 123.3(3) yes
N8 C38 C32 116.4(3) yes
N8 C38 C39 122.5(3) yes
C32 C38 C39 121.0(3) yes
C38 C39 C40 118.8(3) yes
C39 C40 C41 119.1(4) yes
C40 C41 C42 118.3(4) yes
N8 C42 C41 124.1(3) yes
N2 N1 H1 121.743 no
C10 N1 H1 121.747 no
N6 N5 H5 120.712 no
C31 N5 H5 120.716 no
C1 C2 H2 108.969 no
C3 C2 H2 108.965 no
C9 C2 H2 108.964 no
C2 C3 H3 110.209 no
C4 C3 H3 110.210 no
C10 C3 H3 110.202 no
C3 C4 H4 107.642 no
C5 C4 H4 107.641 no
C11 C4 H4 107.631 no
C4 C5 H5A 108.654 no
C4 C5 H5B 108.654 no
C6 C5 H5A 108.647 no
C6 C5 H5B 108.645 no
H5A C5 H5B 107.601 no
C5 C6 H6A 108.144 no
C5 C6 H6B 108.137 no
C7 C6 H6A 108.145 no
C7 C6 H6B 108.139 no
H6A C6 H6B 107.318 no
C6 C7 H7A 108.217 no
C6 C7 H7B 108.220 no
C8 C7 H7A 108.205 no
C8 C7 H7B 108.209 no
H7A C7 H7B 107.361 no
C1 C8 H8A 108.236 no
C1 C8 H8B 108.236 no
C7 C8 H8A 108.241 no
C7 C8 H8B 108.234 no
H8A C8 H8B 107.375 no
O2 C9 H9A 110.493 no
O2 C9 H9B 110.496 no
C2 C9 H9A 110.490 no
C2 C9 H9B 110.490 no
H9A C9 H9B 108.674 no
C12 C13 H13 120.382 no
C14 C13 H13 120.376 no
C13 C14 H14 120.732 no
C15 C14 H14 120.729 no
C14 C15 H15 120.891 no
C16 C15 H15 120.887 no
N3 C16 H16 117.856 no
C15 C16 H16 117.858 no
C17 C18 H18 120.353 no
C19 C18 H18 120.354 no
C18 C19 H19 120.295 no
C20 C19 H19 120.287 no
C19 C20 H20 121.247 no
C21 C20 H20 121.247 no
N4 C21 H21 117.818 no
C20 C21 H21 117.817 no
C22 C23 H23 108.918 no
C24 C23 H23 108.917 no
C30 C23 H23 108.924 no
C23 C24 H24 110.226 no
C25 C24 H24 110.220 no
C31 C24 H24 110.216 no
C24 C25 H25 107.731 no
C26 C25 H25 107.729 no
C32 C25 H25 107.725 no
C25 C26 H26A 108.192 no
C25 C26 H26B 108.187 no
C27 C26 H26A 108.184 no
C27 C26 H26B 108.182 no
H26A C26 H26B 107.341 no
C26 C27 H27A 108.118 no
C26 C27 H27B 108.108 no
C28 C27 H27A 108.111 no
C28 C27 H27B 108.108 no
H27A C27 H27B 107.303 no
C27 C28 H28A 108.260 no
C27 C28 H28B 108.255 no
C29 C28 H28A 108.262 no
C29 C28 H28B 108.255 no
H28A C28 H28B 107.383 no
C22 C29 H29A 108.879 no
C22 C29 H29B 108.876 no
C28 C29 H29A 108.873 no
C28 C29 H29B 108.872 no
H29A C29 H29B 107.715 no
O4 C30 H30A 110.220 no
O4 C30 H30B 110.217 no
C23 C30 H30A 110.217 no
C23 C30 H30B 110.215 no
H30A C30 H30B 108.503 no
C33 C34 H34 120.513 no
C35 C34 H34 120.521 no
C34 C35 H35 120.628 no
C36 C35 H35 120.637 no
C35 C36 H36 120.611 no
C37 C36 H36 120.614 no
N7 C37 H37 118.351 no
C36 C37 H37 118.343 no
C38 C39 H39 120.580 no
C40 C39 H39 120.575 no
C39 C40 H40 120.454 no
C41 C40 H40 120.442 no
C40 C41 H41 120.843 no
C42 C41 H41 120.840 no
N8 C42 H42 117.953 no
C41 C42 H42 117.956 no

loop_
_geom_bond_atom_site_label_1
_geom_bond_atom_site_label_2
_geom_bond_distance
_geom_bond_publ_flag
O1 C1 1.218(5) yes
O2 C9 1.437(4) yes
O2 C10 1.429(4) yes
O3 C22 1.205(4) yes
O4 C30 1.432(4) yes
O4 C31 1.443(4) yes
N1 N2 1.377(4) yes
N1 C10 1.448(4) yes
N2 C11 1.286(4) yes
N3 C12 1.339(5) yes
N3 C16 1.336(5) yes
N4 C17 1.350(4) yes
N4 C21 1.340(5) yes
N5 N6 1.375(4) yes
N5 C31 1.437(4) yes
N6 C32 1.287(4) yes
N7 C33 1.347(5) yes
N7 C37 1.340(5) yes
N8 C38 1.339(4) yes
N8 C42 1.342(5) yes
C1 C2 1.527(5) yes
C1 C8 1.514(6) yes
C2 C3 1.543(5) yes
C2 C9 1.533(5) yes
C3 C4 1.544(5) yes
C3 C10 1.522(5) yes
C4 C5 1.547(5) yes
C4 C11 1.515(5) yes
C5 C6 1.532(5) yes
C6 C7 1.539(5) yes
C7 C8 1.537(5) yes
C10 C12 1.532(5) yes
C11 C17 1.488(5) yes
C12 C13 1.398(5) yes
C13 C14 1.377(5) yes
C14 C15 1.390(5) yes
C15 C16 1.380(5) yes
C17 C18 1.403(5) yes
C18 C19 1.372(5) yes
C19 C20 1.396(5) yes
C20 C21 1.385(5) yes
C22 C23 1.525(5) yes
C22 C29 1.521(5) yes
C23 C24 1.547(5) yes
C23 C30 1.523(5) yes
C24 C25 1.543(5) yes
C24 C31 1.534(4) yes
C25 C26 1.543(5) yes
C25 C32 1.522(5) yes
C26 C27 1.534(5) yes
C27 C28 1.521(6) yes
C28 C29 1.560(6) yes
C31 C33 1.517(5) yes
C32 C38 1.493(5) yes
C33 C34 1.388(5) yes
C34 C35 1.382(5) yes
C35 C36 1.385(5) yes
C36 C37 1.383(5) yes
C38 C39 1.400(5) yes
C39 C40 1.378(6) yes
C40 C41 1.379(5) yes
C41 C42 1.378(5) yes
N1 H1 0.880 no
N5 H5 0.880 no
C2 H2 1.000 no
C3 H3 1.000 no
C4 H4 1.000 no
C5 H5A 0.990 no
C5 H5B 0.990 no
C6 H6A 0.990 no
C6 H6B 0.990 no
C7 H7A 0.990 no
C7 H7B 0.990 no
C8 H8A 0.990 no
C8 H8B 0.990 no
C9 H9A 0.990 no
C9 H9B 0.990 no
C13 H13 0.950 no
C14 H14 0.950 no
C15 H15 0.950 no
C16 H16 0.950 no
C18 H18 0.950 no
C19 H19 0.950 no
C20 H20 0.950 no
C21 H21 0.950 no
C23 H23 1.000 no
C24 H24 1.000 no
C25 H25 1.000 no
C26 H26A 0.990 no
C26 H26B 0.990 no
C27 H27A 0.990 no
C27 H27B 0.990 no
C28 H28A 0.990 no
C28 H28B 0.990 no
C29 H29A 0.990 no
C29 H29B 0.990 no
C30 H30A 0.990 no
C30 H30B 0.990 no
C34 H34 0.950 no
C35 H35 0.950 no
C36 H36 0.950 no
C37 H37 0.950 no
C39 H39 0.950 no
C40 H40 0.950 no
C41 H41 0.950 no
C42 H42 0.950 no

loop_
_geom_contact_atom_site_label_1
_geom_contact_atom_site_label_2
_geom_contact_distance
_geom_contact_publ_flag
_geom_contact_site_symmetry_2
O1 C3 3.504(4) no .
O1 C4 3.547(4) no .
O1 C7 3.274(5) no .
O1 C9 2.844(5) no .
O2 N2 2.823(4) no .
O2 N3 2.694(4) no .
O2 C4 3.072(4) no .
O2 C11 3.048(4) no .
O3 C24 3.477(4) no .
O3 C25 3.514(4) no .
O3 C28 3.230(5) no .
O3 C30 2.801(4) no .
O4 N6 2.873(4) no .
O4 C25 3.059(4) no .
O4 C32 3.092(4) no .
O4 C34 2.786(4) no .
N1 N3 3.362(4) no .
N1 C4 2.772(4) no .
N1 C9 3.539(5) no .
N1 C13 2.992(5) no .
N2 N4 3.548(4) no .
N2 C3 2.924(4) no .
N2 C5 3.397(5) no .
N2 C18 2.792(5) no .
N3 C3 3.579(5) no .
N3 C9 3.415(5) no .
N3 C14 2.793(5) no .
N4 C4 2.837(5) no .
N4 C5 3.325(5) no .
N4 C19 2.789(5) no .
N5 N7 2.987(4) no .
N5 C25 2.800(4) no .
N5 C30 3.538(5) no .
N5 C34 3.344(5) no .
N6 N8 3.513(4) no .
N6 C24 2.929(4) no .
N6 C26 3.444(4) no .
N6 C39 2.810(5) no .
N7 C24 2.931(4) no .
N7 C35 2.787(5) no .
N8 C25 2.870(5) no .
N8 C26 3.335(5) no .
N8 C40 2.786(5) no .
C1 C4 2.892(4) no .
C1 C6 3.409(5) no .
C2 C7 3.533(5) no .
C2 C12 3.100(5) no .
C3 C6 3.012(5) no .
C3 C7 3.437(5) no .
C3 C8 3.123(5) no .
C3 C13 3.087(5) no .
C4 C7 3.075(5) no .
C4 C8 3.364(5) no .
C4 C9 3.122(5) no .
C5 C8 3.505(5) no .
C5 C17 3.254(5) no .
C9 C11 3.586(5) no .
C9 C12 3.249(5) no .
C10 C11 2.729(5) no .
C12 C15 2.724(5) no .
C13 C16 2.701(5) no .
C17 C20 2.745(5) no .
C18 C21 2.710(5) no .
C22 C25 2.913(5) no .
C22 C27 3.365(6) no .
C23 C28 3.529(5) no .
C23 C33 3.066(5) no .
C24 C27 3.028(5) no .
C24 C28 3.476(5) no .
C24 C29 3.177(5) no .
C25 C28 3.134(5) no .
C25 C29 3.444(5) no .
C25 C30 3.123(5) no .
C26 C29 3.515(5) no .
C26 C38 3.146(5) no .
C30 C33 3.179(5) no .
C30 C34 3.512(5) no .
C31 C32 2.747(5) no .
C33 C36 2.720(5) no .
C34 C37 2.715(5) no .
C38 C41 2.724(5) no .
C39 C42 2.703(5) no .
O1 C41 3.518(5) no 2_656
O2 C13 3.151(4) no 2_655
O2 C14 3.217(4) no 2_655
O3 C20 3.368(5) no 2_646
O3 C26 3.400(5) no 2_756
O3 C27 3.340(5) no 2_756
O3 C28 3.504(5) no 2_756
O4 C1 3.494(4) no .
O4 C2 3.215(4) no .
O4 C8 3.443(5) no .
N1 N5 3.457(4) no 2_655
N1 N6 3.127(4) no 2_655
N1 C36 3.546(4) no 1_455
N2 N5 3.142(4) no 2_655
N2 N6 3.379(4) no 2_655
N2 C14 3.360(5) no 2_655
N2 C35 3.486(5) no 1_455
N2 C36 3.251(4) no 1_455
N3 C37 3.461(5) no 2_755
N4 C42 3.523(5) no 2_656
N5 N1 3.457(4) no 2_645
N5 N2 3.142(4) no 2_645
N5 C35 3.356(5) no 2_745
N5 C36 3.540(5) no 2_745
N6 N1 3.127(4) no 2_645
N6 N2 3.379(4) no 2_645
N6 C36 3.567(5) no 2_745
N7 C16 3.354(5) no 2_745
N7 C35 3.539(5) no 2_745
N8 C21 3.475(5) no 2_646
C1 O4 3.494(4) no .
C1 C30 3.571(5) no .
C2 O4 3.215(4) no .
C8 O4 3.443(5) no .
C13 O2 3.151(4) no 2_645
C14 O2 3.217(4) no 2_645
C14 N2 3.360(5) no 2_645
C14 C40 3.576(5) no 2_655
C15 C34 3.581(5) no .
C16 N7 3.354(5) no 2_755
C16 C34 3.450(5) no .
C16 C35 3.576(5) no .
C16 C37 3.541(5) no 2_755
C18 C34 3.579(5) no 1_455
C18 C35 3.544(5) no 1_455
C20 O3 3.368(5) no 2_656
C21 N8 3.475(5) no 2_656
C21 C42 3.554(5) no 2_656
C26 O3 3.400(5) no 2_746
C27 O3 3.340(5) no 2_746
C28 O3 3.504(5) no 2_746
C30 C1 3.571(5) no .
C34 C15 3.581(5) no .
C34 C16 3.450(5) no .
C34 C18 3.579(5) no 1_655
C35 N2 3.486(5) no 1_655
C35 N5 3.356(5) no 2_755
C35 N7 3.539(5) no 2_755
C35 C16 3.576(5) no .
C35 C18 3.544(5) no 1_655
C36 N1 3.546(4) no 1_655
C36 N2 3.251(4) no 1_655
C36 N5 3.540(5) no 2_755
C36 N6 3.567(5) no 2_755
C37 N3 3.461(5) no 2_745
C37 C16 3.541(5) no 2_745
C40 C14 3.576(5) no 2_645
C41 O1 3.518(5) no 2_646
C42 N4 3.523(5) no 2_646
C42 C21 3.554(5) no 2_646
O1 H2 3.0058 no .
O1 H4 2.7522 no .
O1 H7A 3.0165 no .
O1 H8A 2.5272 no .
O1 H8B 3.1169 no .
O1 H9A 2.4936 no .
O1 H9B 3.2046 no .
O2 H1 3.0441 no .
O2 H2 2.8238 no .
O2 H3 3.1751 no .
O2 H4 3.3147 no .
O3 H23 3.0037 no .
O3 H25 2.7300 no .
O3 H28B 2.9510 no .
O3 H29A 2.5479 no .
O3 H29B 3.1252 no .
O3 H30A 2.4161 no .
O3 H30B 3.1905 no .
O4 H5 3.0254 no .
O4 H23 2.8466 no .
O4 H24 3.1920 no .
O4 H25 3.2348 no .
O4 H34 2.4535 no .
N1 H3 2.8703 no .
N1 H4 3.5910 no .
N1 H5B 3.3510 no .
N1 H13 2.8929 no .
N2 H3 3.5268 no .
N2 H4 3.1768 no .
N2 H5B 3.2275 no .
N2 H18 2.5156 no .
N3 H1 3.4106 no .
N3 H2 3.2823 no .
N3 H9B 3.3369 no .
N3 H13 3.2482 no .
N3 H15 3.2480 no .
N4 H4 2.4798 no .
N4 H5A 2.7987 no .
N4 H18 3.2574 no .
N4 H20 3.2585 no .
N5 H24 2.8669 no .
N5 H25 3.5756 no .
N5 H26B 3.4960 no .
N5 H34 3.5038 no .
N6 H24 3.5004 no .
N6 H25 3.1680 no .
N6 H26B 3.2626 no .
N6 H39 2.5613 no .
N7 H5 2.8435 no .
N7 H23 3.3069 no .
N7 H24 2.5170 no .
N7 H34 3.2497 no .
N7 H36 3.2444 no .
N8 H25 2.5319 no .
N8 H26A 2.7940 no .
N8 H39 3.2507 no .
N8 H41 3.2494 no .
C1 H3 2.9350 no .
C1 H4 2.3568 no .
C1 H6A 3.4739 no .
C1 H7A 2.6600 no .
C1 H7B 3.3730 no .
C1 H9A 2.6232 no .
C1 H9B 3.0648 no .
C2 H4 2.4830 no .
C2 H6A 3.5568 no .
C2 H8A 3.3409 no .
C2 H8B 2.6204 no .
C3 H1 3.1133 no .
C3 H5A 3.3882 no .
C3 H5B 2.7897 no .
C3 H6A 2.7936 no .
C3 H8B 3.0284 no .
C3 H9A 2.8769 no .
C3 H9B 3.1959 no .
C3 H13 2.9158 no .
C4 H1 3.5256 no .
C4 H2 3.3969 no .
C4 H6A 2.8826 no .
C4 H6B 3.4100 no .
C4 H7A 2.9430 no .
C4 H9A 3.1298 no .
C5 H3 2.4918 no .
C5 H7A 2.6422 no .
C5 H7B 3.3692 no .
C6 H3 2.6089 no .
C6 H4 2.8045 no .
C6 H8A 3.3973 no .
C6 H8B 2.6781 no .
C7 H3 3.2769 no .
C7 H4 2.7737 no .
C7 H5A 2.9161 no .
C7 H5B 3.4282 no .
C8 H2 2.8403 no .
C8 H3 3.0404 no .
C8 H4 2.9920 no .
C8 H6A 2.6383 no .
C8 H6B 3.3699 no .
C9 H3 3.2426 no .
C9 H4 2.9714 no .
C10 H2 2.6840 no .
C10 H4 3.1663 no .
C10 H9A 3.0199 no .
C10 H9B 3.0128 no .
C10 H13 2.6806 no .
C11 H1 3.0129 no .
C11 H3 3.2280 no .
C11 H5A 2.6738 no .
C11 H5B 2.6615 no .
C11 H9A 3.4665 no .
C11 H18 2.7029 no .
C12 H1 2.4638 no .
C12 H2 2.8882 no .
C12 H3 2.6004 no .
C12 H9B 3.5328 no .
C12 H14 3.2598 no .
C12 H16 3.1371 no .
C13 H1 2.7792 no .
C13 H2 3.5760 no .
C13 H3 2.6663 no .
C13 H15 3.2453 no .
C14 H16 3.2280 no .
C15 H13 3.2439 no .
C16 H14 3.2440 no .
C17 H4 2.6730 no .
C17 H5A 2.9474 no .
C17 H5B 3.5553 no .
C17 H19 3.2590 no .
C17 H21 3.1533 no .
C18 H20 3.2556 no .
C19 H21 3.2306 no .
C20 H18 3.2540 no .
C21 H19 3.2437 no .
C22 H24 2.9558 no .
C22 H25 2.4088 no .
C22 H27B 3.4243 no .
C22 H28A 3.3693 no .
C22 H28B 2.6349 no .
C22 H30A 2.5866 no .
C22 H30B 3.0479 no .
C23 H25 2.4890 no .
C23 H27B 3.5156 no .
C23 H29A 3.3482 no .
C23 H29B 2.6323 no .
C24 H5 3.1287 no .
C24 H26A 3.3853 no .
C24 H26B 2.8253 no .
C24 H27B 2.7944 no .
C24 H29B 3.0883 no .
C24 H30A 2.8882 no .
C24 H30B 3.1828 no .
C25 H5 3.5766 no .
C25 H23 3.4005 no .
C25 H27A 3.4299 no .
C25 H27B 2.8879 no .
C25 H28B 3.0057 no .
C25 H30A 3.1550 no .
C26 H24 2.5075 no .
C26 H28A 3.3547 no .
C26 H28B 2.6240 no .
C27 H24 2.6399 no .
C27 H25 2.8702 no .
C27 H29A 3.4037 no .
C27 H29B 2.6945 no .
C28 H24 3.3270 no .
C28 H25 2.8953 no .
C28 H26A 2.8779 no .
C28 H26B 3.4131 no .
C29 H23 2.8263 no .
C29 H24 3.1035 no .
C29 H25 3.1294 no .
C29 H27A 3.3700 no .
C29 H27B 2.6254 no .
C30 H24 3.2361 no .
C30 H25 2.9301 no .
C30 H34 3.2109 no .
C31 H23 2.6826 no .
C31 H25 3.1424 no .
C31 H30A 3.0347 no .
C31 H30B 2.9819 no .
C31 H34 2.7091 no .
C32 H5 3.0185 no .
C32 H24 3.1975 no .
C32 H26A 2.6782 no .
C32 H26B 2.6033 no .
C32 H39 2.6931 no .
C33 H5 2.4464 no .
C33 H23 2.8484 no .
C33 H24 2.6356 no .
C33 H30B 3.4211 no .
C33 H35 3.2516 no .
C33 H37 3.1530 no .
C34 H5 3.3178 no .
C34 H23 3.4678 no .
C34 H30B 3.3969 no .
C34 H36 3.2460 no .
C35 H37 3.2336 no .
C36 H34 3.2459 no .
C37 H35 3.2472 no .
C38 H25 2.7120 no .
C38 H26A 2.8278 no .
C38 H26B 3.3587 no .
C38 H40 3.2566 no .
C38 H42 3.1416 no .
C39 H41 3.2418 no .
C40 H42 3.2172 no .
C41 H39 3.2405 no .
C42 H40 3.2320 no .
H1 H3 3.3259 no .
H1 H13 2.6794 no .
H2 H3 2.3001 no .
H2 H4 3.4261 no .
H2 H8A 3.4774 no .
H2 H8B 2.5457 no .
H2 H9A 2.8485 no .
H2 H9B 2.2522 no .
H3 H4 2.7316 no .
H3 H5A 3.4591 no .
H3 H5B 2.5578 no .
H3 H6A 2.1042 no .
H3 H6B 3.4871 no .
H3 H8B 2.6803 no .
H3 H13 2.3160 no .
H4 H5A 2.3495 no .
H4 H5B 2.8743 no .
H4 H6A 3.2628 no .
H4 H7A 2.4005 no .
H4 H8B 3.5066 no .
H4 H9A 2.7244 no .
H5A H6A 2.8484 no .
H5A H6B 2.2884 no .
H5A H7A 2.6611 no .
H5A H7B 3.5609 no .
H5B H6A 2.2842 no .
H5B H6B 2.4034 no .
H5B H7A 3.5891 no .
H5 H24 3.3420 no .
H5 H34 3.5958 no .
H6A H7A 2.8288 no .
H6A H7B 2.5394 no .
H6A H8A 3.4652 no .
H6A H8B 2.3322 no .
H6B H7A 2.5401 no .
H6B H7B 2.1956 no .
H6B H8B 3.4237 no .
H7A H8A 2.4893 no .
H7A H8B 2.8446 no .
H7B H8A 2.2225 no .
H7B H8B 2.4896 no .
H13 H14 2.3435 no .
H14 H15 2.3630 no .
H15 H16 2.3121 no .
H18 H19 2.3315 no .
H19 H20 2.3685 no .
H20 H21 2.3211 no .
H23 H24 2.3019 no .
H23 H25 3.4390 no .
H23 H29A 3.4681 no .
H23 H29B 2.5358 no .
H23 H30A 2.8316 no .
H23 H30B 2.2323 no .
H24 H25 2.7583 no .
H24 H26A 3.4708 no .
H24 H26B 2.5972 no .
H24 H27A 3.5062 no .
H24 H27B 2.1221 no .
H24 H29B 2.7547 no .
H25 H26A 2.3179 no .
H25 H26B 2.8640 no .
H25 H27B 3.3093 no .
H25 H28B 2.5206 no .
H25 H30A 2.6899 no .
H26A H27A 2.2982 no .
H26A H27B 2.8493 no .
H26A H28A 3.5222 no .
H26A H28B 2.6097 no .
H26B H27A 2.3759 no .
H26B H27B 2.2975 no .
H26B H28B 3.5661 no .
H27A H28A 2.1744 no .
H27A H28B 2.5307 no .
H27A H29B 3.4343 no .
H27B H28A 2.5292 no .
H27B H28B 2.8119 no .
H27B H29A 3.4642 no .
H27B H29B 2.3363 no .
H28A H29A 2.2597 no .
H28A H29B 2.5163 no .
H28B H29A 2.5098 no .
H28B H29B 2.8679 no .
H30B H34 2.9876 no .
H34 H35 2.3488 no .
H35 H36 2.3529 no .
H36 H37 2.3179 no .
H39 H40 2.3425 no .
H40 H41 2.3474 no .
H41 H42 2.3102 no .
O1 H28A 2.6653 no 2_756
O1 H30A 3.3906 no .
O1 H41 2.8425 no 2_656
O1 H42 3.3486 no 2_656
O2 H13 2.5043 no 2_655
O2 H14 2.6502 no 2_655
O3 H20 2.5505 no 2_646
O3 H21 3.5719 no 2_646
O3 H26A 2.6377 no 2_756
O3 H27A 2.8635 no 2_756
O3 H28A 3.4694 no 2_756
O3 H28B 3.0774 no 2_756
O4 H2 2.3197 no .
O4 H8B 2.7457 no .
N1 H5 3.0791 no 2_655
N1 H14 3.3516 no 2_655
N1 H36 3.1391 no 1_455
N1 H39 3.1210 no 2_655
N2 H5 2.4660 no 2_655
N2 H14 2.6530 no 2_655
N2 H35 3.5616 no 1_455
N2 H36 3.1438 no 1_455
N3 H5B 3.2726 no 2_655
N3 H6A 3.3554 no 2_655
N3 H6B 3.5482 no 2_655
N3 H34 3.1923 no .
N3 H37 2.6529 no 2_755
N4 H23 2.9225 no 1_455
N4 H30B 3.5713 no 1_455
N4 H42 2.6615 no 2_656
N5 H1 3.1752 no 2_645
N5 H18 3.1974 no 2_645
N5 H35 2.6865 no 2_745
N5 H36 3.0558 no 2_745
N6 H1 2.5467 no 2_645
N6 H6A 3.5802 no .
N6 H8B 2.9616 no .
N6 H35 3.4406 no 2_745
N6 H36 2.7883 no 2_745
N7 H5A 3.5016 no 1_655
N7 H5B 2.9799 no 1_655
N7 H16 2.5192 no 2_745
N7 H18 3.1069 no 2_645
N7 H35 2.6477 no 2_745
N8 H7B 3.1085 no .
N8 H8A 3.1810 no .
N8 H8B 3.3328 no .
N8 H21 2.5992 no 2_646
C1 H28A 3.4401 no 2_756
C1 H30A 2.9947 no .
C1 H41 3.3877 no 2_656
C2 H30A 3.5343 no .
C5 H16 3.4522 no 2_645
C5 H23 3.1928 no 1_455
C5 H29B 3.2192 no 1_455
C6 H16 3.4987 no 2_645
C6 H29B 3.1409 no 1_455
C7 H29B 3.3779 no 1_455
C7 H41 3.0882 no 2_656
C8 H30A 2.9366 no .
C8 H41 3.2373 no 2_656
C9 H13 3.4928 no 2_655
C9 H14 3.3201 no 2_655
C10 H13 3.5536 no 2_655
C10 H14 3.5227 no 2_655
C11 H5 3.5461 no 2_655
C11 H14 2.8341 no 2_655
C12 H39 3.3308 no 2_655
C13 H39 3.0213 no 2_655
C13 H40 3.4314 no 2_655
C14 H18 3.5432 no 2_645
C14 H39 3.3911 no 2_655
C14 H40 2.7888 no 2_655
C15 H6B 3.5766 no 2_655
C15 H27B 3.2570 no 2_755
C15 H34 3.4063 no .
C15 H40 3.0262 no 2_655
C16 H5B 3.3074 no 2_655
C16 H6A 3.5217 no 2_655
C16 H6B 3.0907 no 2_655
C16 H24 3.5942 no 2_755
C16 H27B 3.4536 no 2_755
C16 H34 2.9983 no .
C16 H35 3.2328 no .
C16 H37 2.9951 no 2_755
C17 H14 2.9949 no 2_655
C17 H23 3.2084 no 1_455
C18 H5 3.2438 no 2_655
C18 H14 3.1545 no 2_655
C18 H15 3.1917 no 2_655
C18 H30B 3.5163 no 1_455
C18 H34 3.5171 no 1_455
C18 H35 3.4677 no 1_455
C19 H15 3.2249 no 2_655
C19 H26B 3.2556 no 1_465
C19 H30B 3.0998 no 1_455
C20 H26B 3.5117 no 1_465
C20 H27A 3.1737 no 1_465
C20 H28B 3.1671 no 2_656
C20 H30B 2.9111 no 1_455
C21 H23 3.2758 no 1_455
C21 H28B 3.2917 no 2_656
C21 H30B 3.1485 no 1_455
C21 H42 2.9259 no 2_656
C22 H5A 3.5854 no 1_655
C22 H20 3.2915 no 2_646
C22 H26A 3.5678 no 2_756
C23 H5A 3.1157 no 1_655
C24 H35 3.5132 no 2_745
C26 H19 3.5534 no 1_645
C26 H20 3.4332 no 1_645
C27 H15 3.2236 no 2_745
C28 H20 3.3825 no 2_646
C29 H5A 3.3469 no 1_655
C29 H6B 3.5973 no 1_655
C29 H20 3.4564 no 2_646
C30 H2 2.9983 no .
C30 H8A 3.4647 no .
C30 H8B 3.2317 no .
C31 H35 3.2865 no 2_745
C32 H1 3.5355 no 2_645
C32 H8B 2.8748 no .
C32 H36 3.1974 no 2_745
C33 H18 3.3032 no 2_645
C33 H35 3.3117 no 2_745
C34 H16 3.5004 no .
C34 H18 3.3409 no 1_655
C35 H5 2.9084 no 2_755
C35 H15 3.5382 no .
C35 H16 3.3018 no .
C35 H18 3.0002 no 1_655
C35 H19 3.5271 no 2_645
C35 H26B 3.4109 no 2_755
C36 H1 3.2683 no 1_655
C36 H5B 3.4565 no 1_655
C36 H5 3.2126 no 2_755
C36 H19 2.8605 no 2_645
C36 H26B 3.2508 no 2_755
C37 H5B 2.7780 no 1_655
C37 H16 2.9403 no 2_745
C37 H18 3.3390 no 2_645
C37 H19 2.9427 no 2_645
C37 H35 3.5084 no 2_745
C38 H7B 3.3358 no .
C38 H8A 3.5353 no .
C38 H8B 3.0379 no .
C39 H1 3.1660 no 2_645
C39 H6A 3.3285 no .
C39 H6B 3.5991 no .
C39 H7B 3.4950 no .
C40 H6B 3.4065 no .
C40 H7B 3.3801 no .
C40 H9A 3.3451 no 1_545
C41 H7A 2.9930 no 2_646
C41 H7B 3.0837 no .
C42 H7A 3.1575 no 2_646
C42 H7B 2.9359 no .
C42 H21 2.9058 no 2_646
C42 H29A 3.5314 no 2_746
H1 N5 3.1752 no 2_655
H1 N6 2.5467 no 2_655
H1 C32 3.5355 no 2_655
H1 C36 3.2683 no 1_455
H1 C39 3.1660 no 2_655
H1 H5 2.9927 no 2_655
H1 H36 2.6629 no 1_455
H1 H39 2.2667 no 2_655
H2 O4 2.3197 no .
H2 C30 2.9983 no .
H2 H30A 3.0404 no .
H2 H30B 3.0319 no .
H2 H34 3.1225 no .
H4 H42 2.9724 no 2_656
H5A N7 3.5016 no 1_455
H5A C22 3.5854 no 1_455
H5A C23 3.1157 no 1_455
H5A C29 3.3469 no 1_455
H5A H16 3.5382 no 2_645
H5A H23 2.2510 no 1_455
H5A H24 3.1676 no 1_455
H5A H29B 2.4836 no 1_455
H5B N3 3.2726 no 2_645
H5B N7 2.9799 no 1_455
H5B C16 3.3074 no 2_645
H5B C36 3.4565 no 1_455
H5B C37 2.7780 no 1_455
H5B H16 2.8365 no 2_645
H5B H23 3.4006 no 1_455
H5B H37 2.7231 no 1_455
H5 N1 3.0791 no 2_645
H5 N2 2.4660 no 2_645
H5 C11 3.5461 no 2_645
H5 C18 3.2438 no 2_645
H5 C35 2.9084 no 2_745
H5 C36 3.2126 no 2_745
H5 H1 2.9927 no 2_645
H5 H18 2.3468 no 2_645
H5 H35 2.3179 no 2_745
H5 H36 2.9119 no 2_745
H6A N3 3.3554 no 2_645
H6A N6 3.5802 no .
H6A C16 3.5217 no 2_645
H6A C39 3.3285 no .
H6A H16 3.5749 no 2_645
H6A H39 3.3306 no .
H6B N3 3.5482 no 2_645
H6B C15 3.5766 no 2_645
H6B C16 3.0907 no 2_645
H6B C29 3.5973 no 1_455
H6B C39 3.5991 no .
H6B C40 3.4065 no .
H6B H16 2.9187 no 2_645
H6B H27B 3.0830 no 1_455
H6B H29B 2.6450 no 1_455
H6B H40 3.4927 no .
H7A C41 2.9930 no 2_656
H7A C42 3.1575 no 2_656
H7A H29A 3.4301 no 1_455
H7A H29B 2.9896 no 1_455
H7A H41 2.4311 no 2_656
H7A H42 2.7177 no 2_656
H7B N8 3.1085 no .
H7B C38 3.3358 no .
H7B C39 3.4950 no .
H7B C40 3.3801 no .
H7B C41 3.0837 no .
H7B C42 2.9359 no .
H7B H29B 3.3720 no 1_455
H7B H41 3.5039 no .
H7B H41 3.2012 no 2_656
H7B H42 3.2916 no .
H8A N8 3.1810 no .
H8A C30 3.4647 no .
H8A C38 3.5353 no .
H8A H25 3.4209 no .
H8A H28A 3.4714 no 2_756
H8A H30A 2.6043 no .
H8A H41 2.9205 no 2_656
H8B O4 2.7457 no .
H8B N6 2.9616 no .
H8B N8 3.3328 no .
H8B C30 3.2317 no .
H8B C32 2.8748 no .
H8B C38 3.0379 no .
H8B H25 3.4452 no .
H8B H30A 2.7453 no .
H9A C40 3.3451 no 1_565
H9A H14 2.9550 no 2_655
H9A H40 2.9537 no 1_565
H9B H37 3.0547 no 2_755
H13 O2 2.5043 no 2_645
H13 C9 3.4928 no 2_645
H13 C10 3.5536 no 2_645
H13 H39 3.1141 no 2_655
H14 O2 2.6502 no 2_645
H14 N1 3.3516 no 2_645
H14 N2 2.6530 no 2_645
H14 C9 3.3201 no 2_645
H14 C10 3.5227 no 2_645
H14 C11 2.8341 no 2_645
H14 C17 2.9949 no 2_645
H14 C18 3.1545 no 2_645
H14 H9A 2.9550 no 2_645
H14 H18 3.1426 no 2_645
H14 H40 2.7623 no 2_655
H15 C18 3.1917 no 2_645
H15 C19 3.2249 no 2_645
H15 C27 3.2236 no 2_755
H15 C35 3.5382 no .
H15 H18 3.2925 no 2_645
H15 H19 3.3510 no 2_645
H15 H26B 3.1648 no 2_755
H15 H27A 3.0236 no 2_755
H15 H27B 2.6283 no 2_755
H15 H35 3.4481 no .
H15 H40 3.1524 no 2_655
H16 N7 2.5192 no 2_755
H16 C5 3.4522 no 2_655
H16 C6 3.4987 no 2_655
H16 C34 3.5004 no .
H16 C35 3.3018 no .
H16 C37 2.9403 no 2_755
H16 H5A 3.5382 no 2_655
H16 H5B 2.8365 no 2_655
H16 H6A 3.5749 no 2_655
H16 H6B 2.9187 no 2_655
H16 H24 2.7110 no 2_755
H16 H27B 2.9814 no 2_755
H16 H34 3.1327 no .
H16 H35 2.7358 no .
H16 H37 2.6219 no 2_755
H18 N5 3.1974 no 2_655
H18 N7 3.1069 no 2_655
H18 C14 3.5432 no 2_655
H18 C33 3.3032 no 2_655
H18 C34 3.3409 no 1_455
H18 C35 3.0002 no 1_455
H18 C37 3.3390 no 2_655
H18 H5 2.3468 no 2_655
H18 H14 3.1426 no 2_655
H18 H15 3.2925 no 2_655
H18 H34 3.3320 no 1_455
H18 H35 2.7379 no 1_455
H19 C26 3.5534 no 1_465
H19 C35 3.5271 no 2_655
H19 C36 2.8605 no 2_655
H19 C37 2.9427 no 2_655
H19 H15 3.3510 no 2_655
H19 H26A 3.5527 no 1_465
H19 H26B 2.7460 no 1_465
H19 H30B 3.4632 no 1_455
H19 H36 2.9116 no 2_655
H19 H37 3.0236 no 2_655
H20 O3 2.5505 no 2_656
H20 C22 3.2915 no 2_656
H20 C26 3.4332 no 1_465
H20 C28 3.3825 no 2_656
H20 C29 3.4564 no 2_656
H20 H26A 2.9466 no 1_465
H20 H26B 3.2304 no 1_465
H20 H27A 2.9441 no 1_465
H20 H28B 2.6370 no 2_656
H20 H29A 3.2403 no 2_656
H20 H30B 3.1980 no 1_455
H21 O3 3.5719 no 2_656
H21 N8 2.5992 no 2_656
H21 C42 2.9058 no 2_656
H21 H23 3.5976 no 1_455
H21 H25 2.9900 no 2_656
H21 H26A 3.4986 no 2_656
H21 H28B 2.8329 no 2_656
H21 H30B 3.5339 no 1_455
H21 H42 2.4851 no 2_656
H23 N4 2.9225 no 1_655
H23 C5 3.1928 no 1_655
H23 C17 3.2084 no 1_655
H23 C21 3.2758 no 1_655
H23 H5A 2.2510 no 1_655
H23 H5B 3.4006 no 1_655
H23 H21 3.5976 no 1_655
H24 C16 3.5942 no 2_745
H24 H5A 3.1676 no 1_655
H24 H16 2.7110 no 2_745
H24 H35 3.0578 no 2_745
H25 H8A 3.4209 no .
H25 H8B 3.4452 no .
H25 H21 2.9900 no 2_646
H26A O3 2.6377 no 2_746
H26A C22 3.5678 no 2_746
H26A H19 3.5527 no 1_645
H26A H20 2.9466 no 1_645
H26A H21 3.4986 no 2_646
H26A H29A 3.5707 no 2_746
H26B C19 3.2556 no 1_645
H26B C20 3.5117 no 1_645
H26B C35 3.4109 no 2_745
H26B C36 3.2508 no 2_745
H26B H15 3.1648 no 2_745
H26B H19 2.7460 no 1_645
H26B H20 3.2304 no 1_645
H26B H35 3.1156 no 2_745
H26B H36 2.8239 no 2_745
H27A O3 2.8635 no 2_746
H27A C20 3.1737 no 1_645
H27A H15 3.0236 no 2_745
H27A H20 2.9441 no 1_645
H27B C15 3.2570 no 2_745
H27B C16 3.4536 no 2_745
H27B H6B 3.0830 no 1_655
H27B H15 2.6283 no 2_745
H27B H16 2.9814 no 2_745
H28A O1 2.6653 no 2_746
H28A O3 3.4694 no 2_746
H28A C1 3.4401 no 2_746
H28A H8A 3.4714 no 2_746
H28A H30A 3.0585 no 2_746
H28A H30B 3.6000 no 2_746
H28B O3 3.0774 no 2_746
H28B C20 3.1671 no 2_646
H28B C21 3.2917 no 2_646
H28B H20 2.6370 no 2_646
H28B H21 2.8329 no 2_646
H28B H30A 3.3345 no 2_746
H28B H30B 3.3647 no 2_746
H29A C42 3.5314 no 2_756
H29A H7A 3.4301 no 1_655
H29A H20 3.2403 no 2_646
H29A H26A 3.5707 no 2_756
H29A H42 3.5993 no 2_756
H29B C5 3.2192 no 1_655
H29B C6 3.1409 no 1_655
H29B C7 3.3779 no 1_655
H29B H5A 2.4836 no 1_655
H29B H6B 2.6450 no 1_655
H29B H7A 2.9896 no 1_655
H29B H7B 3.3720 no 1_655
H30A O1 3.3906 no .
H30A C1 2.9947 no .
H30A C2 3.5343 no .
H30A C8 2.9366 no .
H30A H2 3.0404 no .
H30A H8A 2.6043 no .
H30A H8B 2.7453 no .
H30A H28A 3.0585 no 2_756
H30A H28B 3.3345 no 2_756
H30B N4 3.5713 no 1_655
H30B C18 3.5163 no 1_655
H30B C19 3.0998 no 1_655
H30B C20 2.9111 no 1_655
H30B C21 3.1485 no 1_655
H30B H2 3.0319 no .
H30B H19 3.4632 no 1_655
H30B H20 3.1980 no 1_655
H30B H21 3.5339 no 1_655
H30B H28A 3.6000 no 2_756
H30B H28B 3.3647 no 2_756
H34 N3 3.1923 no .
H34 C15 3.4063 no .
H34 C16 2.9983 no .
H34 C18 3.5171 no 1_655
H34 H2 3.1225 no .
H34 H16 3.1327 no .
H34 H18 3.3320 no 1_655
H34 H37 3.4072 no 2_755
H35 N2 3.5616 no 1_655
H35 N5 2.6865 no 2_755
H35 N6 3.4406 no 2_755
H35 N7 2.6477 no 2_755
H35 C16 3.2328 no .
H35 C18 3.4677 no 1_655
H35 C24 3.5132 no 2_755
H35 C31 3.2865 no 2_755
H35 C33 3.3117 no 2_755
H35 C37 3.5084 no 2_755
H35 H5 2.3179 no 2_755
H35 H15 3.4481 no .
H35 H16 2.7358 no .
H35 H18 2.7379 no 1_655
H35 H24 3.0578 no 2_755
H35 H26B 3.1156 no 2_755
H36 N1 3.1391 no 1_655
H36 N2 3.1438 no 1_655
H36 N5 3.0558 no 2_755
H36 N6 2.7883 no 2_755
H36 C32 3.1974 no 2_755
H36 H1 2.6629 no 1_655
H36 H5 2.9119 no 2_755
H36 H19 2.9116 no 2_645
H36 H26B 2.8239 no 2_755
H36 H39 3.2140 no 2_755
H37 N3 2.6529 no 2_745
H37 C16 2.9951 no 2_745
H37 H5B 2.7231 no 1_655
H37 H9B 3.0547 no 2_745
H37 H16 2.6219 no 2_745
H37 H19 3.0236 no 2_645
H37 H34 3.4072 no 2_745
H39 N1 3.1210 no 2_645
H39 C12 3.3308 no 2_645
H39 C13 3.0213 no 2_645
H39 C14 3.3911 no 2_645
H39 H1 2.2667 no 2_645
H39 H6A 3.3306 no .
H39 H13 3.1141 no 2_645
H39 H36 3.2140 no 2_745
H40 C13 3.4314 no 2_645
H40 C14 2.7888 no 2_645
H40 C15 3.0262 no 2_645
H40 H6B 3.4927 no .
H40 H9A 2.9537 no 1_545
H40 H14 2.7623 no 2_645
H40 H15 3.1524 no 2_645
H41 O1 2.8425 no 2_646
H41 C1 3.3877 no 2_646
H41 C7 3.0882 no 2_646
H41 C8 3.2373 no 2_646
H41 H7A 2.4311 no 2_646
H41 H7B 3.5039 no .
H41 H7B 3.2012 no 2_646
H41 H8A 2.9205 no 2_646
H42 O1 3.3486 no 2_646
H42 N4 2.6615 no 2_646
H42 C21 2.9259 no 2_646
H42 H4 2.9724 no 2_646
H42 H7A 2.7177 no 2_646
H42 H7B 3.2916 no .
H42 H21 2.4851 no 2_646
H42 H29A 3.5993 no 2_746

loop_
_geom_hbond_atom_site_label_D
_geom_hbond_atom_site_label_H
_geom_hbond_atom_site_label_A
_geom_hbond_distance_DA
_geom_hbond_distance_DH
_geom_hbond_distance_HA
_geom_hbond_angle_DHA
_geom_hbond_publ_flag
N1 H1 N2 1.377(4) 0.880 1.987 36.1 no
N5 H5 N6 1.375(4) 0.880 1.975 36.8 no

loop_
_geom_torsion_atom_site_label_1
_geom_torsion_atom_site_label_2
_geom_torsion_atom_site_label_3
_geom_torsion_atom_site_label_4
_geom_torsion
_geom_torsion_publ_flag
C9 O2 C10 N1 144.1(3) no
C9 O2 C10 C3 25.0(3) no
C9 O2 C10 C12 -97.4(3) no
C10 O2 C9 C2 -0.6(3) no
C30 O4 C31 N5 147.3(2) no
C30 O4 C31 C24 28.6(3) no
C30 O4 C31 C33 -93.9(3) no
C31 O4 C30 C23 -4.2(3) no
N2 N1 C10 O2 -55.6(4) no
N2 N1 C10 C3 59.3(4) no
N2 N1 C10 C12 -176.9(2) no
C10 N1 N2 C11 -38.5(4) no
N1 N2 C11 C4 -3.9(5) no
N1 N2 C11 C17 175.9(2) no
C12 N3 C16 C15 -0.9(5) no
C16 N3 C12 C10 -179.0(3) no
C16 N3 C12 C13 -0.0(4) no
C17 N4 C21 C20 0.8(5) no
C21 N4 C17 C11 174.3(3) no
C21 N4 C17 C18 -2.4(5) no
N6 N5 C31 O4 -58.1(3) no
N6 N5 C31 C24 55.9(4) no
N6 N5 C31 C33 -178.6(2) no
C31 N5 N6 C32 -35.1(4) no
N5 N6 C32 C25 -2.6(5) no
N5 N6 C32 C38 178.8(2) no
C33 N7 C37 C36 -0.2(5) no
C37 N7 C33 C31 178.7(2) no
C37 N7 C33 C34 0.8(4) no
C38 N8 C42 C41 0.9(6) no
C42 N8 C38 C32 174.4(3) no
C42 N8 C38 C39 -2.1(5) no
O1 C1 C2 C3 -122.7(3) no
O1 C1 C2 C9 -6.5(4) no
O1 C1 C8 C7 85.7(4) no
C2 C1 C8 C7 -95.1(3) no
C8 C1 C2 C3 58.1(4) no
C8 C1 C2 C9 174.2(2) no
C1 C2 C3 C4 41.2(4) no
C1 C2 C3 C10 161.3(3) no
C1 C2 C9 O2 -145.5(3) no
C3 C2 C9 O2 -23.5(3) no
C9 C2 C3 C4 -82.9(3) no
C9 C2 C3 C10 37.2(3) no
C2 C3 C4 C5 -121.9(3) no
C2 C3 C4 C11 114.5(3) no
C2 C3 C10 O2 -38.5(3) no
C2 C3 C10 N1 -157.0(2) no
C2 C3 C10 C12 82.9(3) no
C4 C3 C10 O2 81.6(3) no
C4 C3 C10 N1 -36.9(4) no
C4 C3 C10 C12 -157.1(2) no
C10 C3 C4 C5 124.8(3) no
C10 C3 C4 C11 1.2(4) no
C3 C4 C5 C6 53.3(4) no
C3 C4 C11 N2 21.8(4) no
C3 C4 C11 C17 -158.1(2) no
C5 C4 C11 N2 -102.5(3) no
C5 C4 C11 C17 77.6(3) no
C11 C4 C5 C6 179.2(2) no
C4 C5 C6 C7 47.6(4) no
C5 C6 C7 C8 -90.9(4) no
C6 C7 C8 C1 82.8(4) no
O2 C10 C12 N3 -6.6(4) no
O2 C10 C12 C13 174.5(2) no
N1 C10 C12 N3 113.8(3) no
N1 C10 C12 C13 -65.2(3) no
C3 C10 C12 N3 -123.8(3) no
C3 C10 C12 C13 57.3(4) no
N2 C11 C17 N4 -170.1(3) no
N2 C11 C17 C18 6.6(5) no
C4 C11 C17 N4 9.8(4) no
C4 C11 C17 C18 -173.5(3) no
N3 C12 C13 C14 1.2(5) no
C10 C12 C13 C14 -179.9(2) no
C12 C13 C14 C15 -1.4(5) no
C13 C14 C15 C16 0.6(5) no
C14 C15 C16 N3 0.6(5) no
N4 C17 C18 C19 1.8(5) no
C11 C17 C18 C19 -174.6(3) no
C17 C18 C19 C20 0.3(5) no
C18 C19 C20 C21 -1.8(5) no
C19 C20 C21 N4 1.3(6) no
O3 C22 C23 C24 -118.9(3) no
O3 C22 C23 C30 -2.5(5) no
O3 C22 C29 C28 83.7(4) no
C23 C22 C29 C28 -96.5(3) no
C29 C22 C23 C24 61.3(4) no
C29 C22 C23 C30 177.6(3) no
C22 C23 C24 C25 40.7(4) no
C22 C23 C24 C31 160.8(2) no
C22 C23 C30 O4 -144.3(3) no
C24 C23 C30 O4 -21.6(3) no
C30 C23 C24 C25 -83.0(3) no
C30 C23 C24 C31 37.2(3) no
C23 C24 C25 C26 -117.2(3) no
C23 C24 C25 C32 120.0(3) no
C23 C24 C31 O4 -40.6(3) no
C23 C24 C31 N5 -158.5(2) no
C23 C24 C31 C33 79.7(3) no
C25 C24 C31 O4 79.6(3) no
C25 C24 C31 N5 -38.4(4) no
C25 C24 C31 C33 -160.2(2) no
C31 C24 C25 C26 129.9(3) no
C31 C24 C25 C32 7.1(4) no
C24 C25 C26 C27 49.4(4) no
C24 C25 C32 N6 15.2(5) no
C24 C25 C32 C38 -166.2(2) no
C26 C25 C32 N6 -109.3(3) no
C26 C25 C32 C38 69.3(3) no
C32 C25 C26 C27 175.1(3) no
C25 C26 C27 C28 51.0(4) no
C26 C27 C28 C29 -91.9(4) no
C27 C28 C29 C22 82.1(4) no
O4 C31 C33 N7 164.7(2) no
O4 C31 C33 C34 -17.3(4) no
N5 C31 C33 N7 -75.2(3) no
N5 C31 C33 C34 102.8(3) no
C24 C31 C33 N7 48.6(4) no
C24 C31 C33 C34 -133.5(3) no
N6 C32 C38 N8 -155.7(3) no
N6 C32 C38 C39 21.0(5) no
C25 C32 C38 N8 25.6(4) no
C25 C32 C38 C39 -157.7(3) no
N7 C33 C34 C35 -0.2(5) no
C31 C33 C34 C35 -178.1(3) no
C33 C34 C35 C36 -0.8(5) no
C34 C35 C36 C37 1.3(5) no
C35 C36 C37 N7 -0.8(5) no
N8 C38 C39 C40 1.4(5) no
C32 C38 C39 C40 -175.0(3) no
C38 C39 C40 C41 0.6(6) no
C39 C40 C41 C42 -1.7(6) no
C40 C41 C42 N8 1.0(6) no
